data_7714995
loop_
_publ_author_name
'Li, Ting-Ya'
'Su, Shao-Dong'
'He, Yong'
'Wu, Xin-Tao'
'Sheng, Tian-Lu'

_publ_section_title
;
 Syntheses, crystal structures and MMCT properties of diruthenium-based
 cyanido-bridged RuV/VI2-NC-Ru<sup>II</sup> complexes.
;
_journal_issue 11
_journal_name_full 'Dalton transactions (Cambridge, England : 2003)'
_journal_page_first 5010
_journal_page_last 5019
_journal_paper_doi 10.1039/d3dt01861j
_journal_volume 53
_journal_year 2024
_chemical_formula_sum 'C72 H69 Cl4 F12 N7 O2 P4 Ru3'
_chemical_formula_weight 1861.23
_space_group_crystal_system triclinic
_space_group_IT_number 2
_space_group_name_Hall '-P 1'
_space_group_name_H-M_alt 'P -1'
_atom_sites_solution_hydrogens geom
_audit_block_doi 10.5517/ccdc.csd.cc2c390t
_audit_creation_method SHELXL-2018/3
_audit_update_record
;
2022-06-08 deposited with the CCDC.	2024-01-15 downloaded from the CCDC.
;
_cell_angle_alpha 99.2893(10)
_cell_angle_beta 92.1532(10)
_cell_angle_gamma 102.5444(12)
_cell_formula_units_Z 2
_cell_length_a 10.41417(14)
_cell_length_b 13.53546(18)
_cell_length_c 27.3017(3)
_cell_measurement_temperature 100(2)
_cell_volume 3696.78(8)
_computing_structure_refinement 'SHELXL-2018/3 (Sheldrick, 2018)'
_computing_structure_solution 'SHELXT 2014/5 (Sheldrick, 2014)'
_diffrn_ambient_temperature 100(2)
_diffrn_measured_fraction_theta_full 0.998
_diffrn_measured_fraction_theta_max 0.964
_diffrn_radiation_type GaK\a
_diffrn_radiation_wavelength 1.3405
_diffrn_reflns_av_R_equivalents 0.0449
_diffrn_reflns_av_unetI/netI 0.0376
_diffrn_reflns_Laue_measured_fraction_full 0.998
_diffrn_reflns_Laue_measured_fraction_max 0.964
_diffrn_reflns_limit_h_max 13
_diffrn_reflns_limit_h_min -13
_diffrn_reflns_limit_k_max 17
_diffrn_reflns_limit_k_min -16
_diffrn_reflns_limit_l_max 33
_diffrn_reflns_limit_l_min -35
_diffrn_reflns_number 54645
_diffrn_reflns_point_group_measured_fraction_full 0.998
_diffrn_reflns_point_group_measured_fraction_max 0.964
_diffrn_reflns_theta_full 53.543
_diffrn_reflns_theta_max 60.685
_diffrn_reflns_theta_min 2.860
_exptl_absorpt_coefficient_mu 5.205
_exptl_crystal_density_diffrn 1.672
_exptl_crystal_F_000 1868
_exptl_crystal_size_max 0.400
_exptl_crystal_size_mid 0.300
_exptl_crystal_size_min 0.300
_refine_diff_density_max 3.279
_refine_diff_density_min -1.886
_refine_diff_density_rms 0.147
_refine_ls_extinction_method none
_refine_ls_goodness_of_fit_ref 1.028
_refine_ls_hydrogen_treatment constr
_refine_ls_matrix_type full
_refine_ls_number_parameters 929
_refine_ls_number_reflns 16463
_refine_ls_number_restraints 18
_refine_ls_restrained_S_all 1.027
_refine_ls_R_factor_all 0.0556
_refine_ls_R_factor_gt 0.0509
_refine_ls_shift/su_max 0.002
_refine_ls_shift/su_mean 0.000
_refine_ls_structure_factor_coef Fsqd
_refine_ls_weighting_details 'w=1/[\s^2^(Fo^2^)+(0.0867P)^2^+10.8843P] where P=(Fo^2^+2Fc^2^)/3'
_refine_ls_weighting_scheme calc
_refine_ls_wR_factor_gt 0.1379
_refine_ls_wR_factor_ref 0.1412
_reflns_Friedel_coverage 0.000
_reflns_number_gt 14960
_reflns_number_total 16463
_reflns_threshold_expression 'I > 2\s(I)'
_cod_data_source_file d3dt01861j2.cif
_cod_data_source_block cpru-ru2_auto
_cod_depositor_comments 'Adding full bibliography for 7714990--7714997.cif.'
_cod_database_code 7714995
_shelx_shelxl_version_number 2018/3
_shelx_space_group_comment
;
The symmetry employed for this shelxl refinement is uniquely defined
by the following loop, which should always be used as a source of
symmetry information in preference to the above space-group names.
They are only intended as comments.
;
_shelx_estimated_absorpt_t_min 0.230
_shelx_estimated_absorpt_t_max 0.304

loop_
_space_group_symop_operation_xyz
'x, y, z'
'-x, -y, -z'

loop_
_atom_site_label
_atom_site_type_symbol
_atom_site_fract_x
_atom_site_fract_y
_atom_site_fract_z
_atom_site_U_iso_or_equiv
_atom_site_adp_type
_atom_site_occupancy
_atom_site_site_symmetry_order
_atom_site_calc_flag
_atom_site_refinement_flags_posn
_atom_site_refinement_flags_adp
_atom_site_refinement_flags_occupancy
_atom_site_disorder_assembly
_atom_site_disorder_group
Ru3 Ru 0.27554(3) 0.50867(2) 0.82858(2) 0.01534(8) Uani 1 1 d . . . . .
Ru2 Ru 0.46174(2) 0.76018(2) 0.71716(2) 0.01419(8) Uani 1 1 d . . . . .
Ru1 Ru 0.47994(3) 0.81898(2) 0.64243(2) 0.01521(8) Uani 1 1 d . . . . .
P1 P 0.37916(9) 0.58356(7) 0.90477(3) 0.01801(18) Uani 1 1 d . . . . .
P2 P 0.44902(9) 0.43116(7) 0.82027(4) 0.01848(18) Uani 1 1 d . . . . .
P3 P 0.02314(10) 0.21011(8) 0.65422(4) 0.0263(2) Uani 1 1 d . . . . .
Cl39 Cl 0.41558(12) 0.55919(10) 0.45857(5) 0.0425(3) Uani 1 1 d . . . . .
P4 P 0.91463(15) 0.78782(9) 0.89229(5) 0.0408(3) Uani 1 1 d . . . . .
Cl41 Cl 0.13230(14) 0.52390(12) 0.46067(7) 0.0642(4) Uani 1 1 d . . . . .
Cl50 Cl 0.84219(19) 1.13641(13) 0.95544(6) 0.0640(4) Uani 1 1 d . . . . .
Cl52 Cl 1.09620(19) 1.15925(14) 0.91136(8) 0.0729(5) Uani 1 1 d . . . . .
O1 O 0.3900(3) 0.6724(2) 0.60331(10) 0.0196(5) Uani 1 1 d . . . . .
O2 O 0.3531(3) 0.62139(19) 0.67677(10) 0.0196(5) Uani 1 1 d . . . . .
N4 N 0.5680(3) 0.8986(2) 0.75341(11) 0.0164(6) Uani 1 1 d . . . . .
F36 F 0.1106(3) 0.2258(2) 0.60806(10) 0.0426(7) Uani 1 1 d . . . . .
F34 F -0.0090(3) 0.3206(2) 0.65489(12) 0.0431(7) Uani 1 1 d . . . . .
N3 N 0.5538(3) 0.9583(2) 0.67880(12) 0.0174(6) Uani 1 1 d . . . . .
N5 N 0.6481(3) 0.7763(2) 0.63479(11) 0.0173(6) Uani 1 1 d . . . . .
F33 F 0.1518(3) 0.2628(2) 0.69130(10) 0.0429(7) Uani 1 1 d . . . . .
N2 N 0.2902(3) 0.8151(2) 0.72398(11) 0.0162(6) Uani 1 1 d . . . . .
N6 N 0.6364(3) 0.7127(2) 0.70824(11) 0.0161(6) Uani 1 1 d . . . . .
F38 F 0.0563(4) 0.1008(2) 0.65359(14) 0.0539(8) Uani 1 1 d . . . . .
F47 F 0.9796(4) 0.7267(2) 0.84876(12) 0.0556(9) Uani 1 1 d . . . . .
F35 F -0.1039(3) 0.1586(3) 0.61687(13) 0.0512(8) Uani 1 1 d . . . . .
F37 F -0.0626(3) 0.1974(3) 0.70103(12) 0.0512(8) Uani 1 1 d . . . . .
F48 F 0.8512(3) 0.8500(3) 0.93651(13) 0.0621(10) Uani 1 1 d . . . . .
N1 N 0.2976(3) 0.8406(2) 0.64216(11) 0.0174(6) Uani 1 1 d . . . . .
C58 C 0.5967(4) 0.9793(3) 0.72830(14) 0.0183(7) Uani 1 1 d . . . . .
C72 C 0.8102(4) 0.6812(3) 0.65577(14) 0.0193(7) Uani 1 1 d . . . . .
H72 H 0.847777 0.683413 0.624674 0.023 Uiso 1 1 calc R U . . .
N7 N 0.4257(3) 0.6877(2) 0.77947(11) 0.0184(6) Uani 1 1 d . . . . .
C64 C 0.5320(4) 1.0401(3) 0.65486(14) 0.0199(7) Uani 1 1 d . . . . .
C78 C 0.7127(4) 0.8006(3) 0.59123(14) 0.0189(7) Uani 1 1 d . . . . .
C73 C 0.8648(4) 0.6371(3) 0.69120(15) 0.0197(7) Uani 1 1 d . . . . .
C71 C 0.6991(3) 0.7230(3) 0.66551(13) 0.0164(7) Uani 1 1 d . . . . .
F43 F 0.8130(5) 0.6871(4) 0.89571(17) 0.0784(7) Uani 1 1 d . U . . .
C62 C 0.6125(4) 0.9150(3) 0.80213(14) 0.0206(7) Uani 1 1 d . . . . .
H62 H 0.592391 0.859694 0.820097 0.025 Uiso 1 1 calc R U . . .
C89 C 0.2333(4) 0.8250(3) 0.76814(14) 0.0194(7) Uani 1 1 d . . . . .
H89 H 0.272654 0.804651 0.795699 0.023 Uiso 1 1 calc R U . . .
C4 C 0.4236(4) 0.2996(3) 0.83238(15) 0.0232(8) Uani 1 1 d . . . . .
C19 C 0.3223(4) 0.7738(3) 0.90665(16) 0.0277(8) Uani 1 1 d . . . . .
H19 H 0.239180 0.734734 0.891524 0.033 Uiso 1 1 calc R U . . .
C83 C 0.8098(4) 0.8902(3) 0.59481(15) 0.0236(8) Uani 1 1 d . . . . .
H83 H 0.840066 0.931188 0.626455 0.028 Uiso 1 1 calc R U . . .
C74 C 0.8077(4) 0.6379(3) 0.73697(15) 0.0209(7) Uani 1 1 d . . . . .
H74 H 0.846988 0.613748 0.763268 0.025 Uiso 1 1 calc R U . . .
C54 C 0.3408(4) 0.6058(3) 0.62911(14) 0.0197(7) Uani 1 1 d . . . . .
C103 C 0.1092(4) 0.3720(3) 0.79934(16) 0.0263(8) Uani 1 1 d . . . . .
H103 H 0.122718 0.305295 0.787625 0.032 Uiso 1 1 calc R U . . .
C86 C 0.1170(4) 0.8834(3) 0.68975(14) 0.0197(7) Uani 1 1 d . . . . .
H86 H 0.077304 0.902476 0.661872 0.024 Uiso 1 1 calc R U . . .
C59 C 0.6710(4) 1.0761(3) 0.75148(15) 0.0208(7) Uani 1 1 d . . . . .
H59 H 0.689526 1.130932 0.733189 0.025 Uiso 1 1 calc R U . . .
C85 C 0.2324(3) 0.8444(3) 0.68474(14) 0.0172(7) Uani 1 1 d . . . . .
C97 C 0.1160(4) 0.7528(3) 0.58006(16) 0.0256(8) Uani 1 1 d . . . . .
H97 H 0.081275 0.708146 0.602233 0.031 Uiso 1 1 calc R U . . .
C87 C 0.0622(4) 0.8939(3) 0.73480(15) 0.0213(7) Uani 1 1 d . . . . .
C9 C 0.3463(4) 0.2213(3) 0.79720(17) 0.0275(8) Uani 1 1 d . . . . .
H9 H 0.307662 0.237547 0.768316 0.033 Uiso 1 1 calc R U . . .
C22 C 0.5483(4) 0.4366(3) 0.67621(15) 0.0268(8) Uani 1 1 d . . . . .
H22 H 0.515551 0.456318 0.647199 0.032 Uiso 1 1 calc R U . . .
C88 C 0.1227(4) 0.8626(3) 0.77470(15) 0.0217(7) Uani 1 1 d . . . . .
H88 H 0.086593 0.867687 0.806199 0.026 Uiso 1 1 calc R U . . .
C20 C 0.5300(4) 0.4176(3) 0.76188(15) 0.0219(7) Uani 1 1 d . . . . .
C69 C 0.4411(4) 1.0960(3) 0.67338(15) 0.0233(8) Uani 1 1 d . . . . .
H69 H 0.401306 1.084022 0.703268 0.028 Uiso 1 1 calc R U . . .
C92 C 0.2277(4) 0.8323(3) 0.59535(14) 0.0197(7) Uani 1 1 d . . . . .
C21 C 0.4820(4) 0.4463(3) 0.71961(14) 0.0215(7) Uani 1 1 d . . . . .
H21 H 0.404397 0.472406 0.720143 0.026 Uiso 1 1 calc R U . . .
C98 C -0.0557(4) 0.9404(3) 0.74213(16) 0.0268(8) Uani 1 1 d . . . . .
H98A H -0.069355 0.975190 0.714203 0.040 Uiso 1 1 calc R U . . .
H98B H -0.040736 0.990209 0.773254 0.040 Uiso 1 1 calc R U . . .
H98C H -0.134078 0.886059 0.743727 0.040 Uiso 1 1 calc R U . . .
C75 C 0.6949(4) 0.6737(3) 0.74362(14) 0.0190(7) Uani 1 1 d . . . . .
H75 H 0.655921 0.671164 0.774428 0.023 Uiso 1 1 calc R U . . .
C23 C 0.6613(4) 0.3985(3) 0.67515(16) 0.0278(8) Uani 1 1 d . . . . .
H23 H 0.706235 0.392617 0.645553 0.033 Uiso 1 1 calc R U . . .
C61 C 0.6854(4) 1.0085(3) 0.82644(15) 0.0232(8) Uani 1 1 d . . . . .
H61 H 0.714413 1.016978 0.860581 0.028 Uiso 1 1 calc R U . . .
C14 C 0.4200(4) 0.7235(3) 0.91726(14) 0.0224(7) Uani 1 1 d . . . . .
C101 C 0.0832(4) 0.5371(3) 0.80195(15) 0.0237(8) Uani 1 1 d . . . . .
H101 H 0.076556 0.600266 0.792338 0.028 Uiso 1 1 calc R U . . .
C26 C 0.2887(4) 0.5498(3) 0.95811(14) 0.0224(8) Uani 1 1 d . . . . .
C60 C 0.7170(4) 1.0916(3) 0.80068(16) 0.0228(8) Uani 1 1 d . . . . .
C67 C 0.4677(5) 1.1864(3) 0.60459(18) 0.0320(9) Uani 1 1 d . . . . .
H67 H 0.445601 1.236473 0.587126 0.038 Uiso 1 1 calc R U . . .
C1 C 0.3756(3) 0.6202(3) 0.79888(13) 0.0165(7) Uani 1 1 d . . . . .
C102 C 0.1067(4) 0.4490(3) 0.76995(15) 0.0226(8) Uani 1 1 d . . . . .
H102 H 0.118466 0.443193 0.735349 0.027 Uiso 1 1 calc R U . . .
C79 C 0.6697(4) 0.7384(3) 0.54519(15) 0.0260(8) Uani 1 1 d . . . . .
H79 H 0.603608 0.676833 0.542811 0.031 Uiso 1 1 calc R U . . .
F46 F 1.0093(5) 0.7498(4) 0.93288(17) 0.0784(7) Uani 1 1 d . U . . .
C24 C 0.7088(4) 0.3689(3) 0.71724(17) 0.0286(9) Uani 1 1 d . . . . .
H24 H 0.785986 0.342249 0.716475 0.034 Uiso 1 1 calc R U . . .
C56 C 0.2617(4) 0.5029(3) 0.60276(16) 0.0282(8) Uani 1 1 d . . . . .
H56A H 0.177745 0.511123 0.588432 0.042 Uiso 1 1 calc R U . . .
H56B H 0.244552 0.455458 0.626548 0.042 Uiso 1 1 calc R U . . .
H56C H 0.311406 0.475301 0.576139 0.042 Uiso 1 1 calc R U . . .
C104 C 0.0882(4) 0.4108(4) 0.84898(16) 0.0296(9) Uani 1 1 d . . . . .
H104 H 0.085598 0.375365 0.876386 0.036 Uiso 1 1 calc R U . . .
C68 C 0.4090(4) 1.1694(3) 0.64786(18) 0.0297(9) Uani 1 1 d . . . . .
H68 H 0.347014 1.207559 0.660154 0.036 Uiso 1 1 calc R U . . .
C27 C 0.2536(4) 0.6225(4) 0.99406(15) 0.0280(9) Uani 1 1 d . . . . .
H27 H 0.277498 0.693427 0.991856 0.034 Uiso 1 1 calc R U . . .
C18 C 0.3436(5) 0.8798(3) 0.91771(17) 0.0317(9) Uani 1 1 d . . . . .
H18 H 0.274918 0.913286 0.911491 0.038 Uiso 1 1 calc R U . . .
C65 C 0.5909(4) 1.0578(3) 0.61145(16) 0.0275(8) Uani 1 1 d . . . . .
H65 H 0.653008 1.019890 0.598917 0.033 Uiso 1 1 calc R U . . .
C93 C 0.2777(4) 0.8980(3) 0.56283(15) 0.0252(8) Uani 1 1 d . . . . .
H93 H 0.353258 0.952325 0.572917 0.030 Uiso 1 1 calc R U . . .
C105 C 0.0718(4) 0.5134(3) 0.85020(16) 0.0280(9) Uani 1 1 d . . . . .
H105 H 0.055847 0.558059 0.878769 0.034 Uiso 1 1 calc R U . . .
C5 C 0.4800(5) 0.2747(3) 0.87442(19) 0.0339(10) Uani 1 1 d . . . . .
H5 H 0.532810 0.327333 0.898809 0.041 Uiso 1 1 calc R U . . .
C96 C 0.0563(4) 0.7395(4) 0.53269(18) 0.0338(10) Uani 1 1 d . . . . .
H96 H -0.019836 0.685792 0.522469 0.041 Uiso 1 1 calc R U . . .
C70 C 0.8018(4) 1.1927(3) 0.82540(18) 0.0310(9) Uani 1 1 d . . . . .
H70A H 0.750808 1.228507 0.848764 0.047 Uiso 1 1 calc R U . . .
H70B H 0.831268 1.234719 0.800132 0.047 Uiso 1 1 calc R U . . .
H70C H 0.878673 1.181112 0.843499 0.047 Uiso 1 1 calc R U . . .
C25 C 0.6437(4) 0.3784(3) 0.76043(17) 0.0266(8) Uani 1 1 d . . . . .
H25 H 0.676400 0.358024 0.789266 0.032 Uiso 1 1 calc R U . . .
C82 C 0.8624(4) 0.9198(3) 0.55223(18) 0.0310(9) Uani 1 1 d . . . . .
H82 H 0.928341 0.981448 0.554570 0.037 Uiso 1 1 calc R U . . .
C17 C 0.4662(6) 0.9361(4) 0.9379(2) 0.0427(12) Uani 1 1 d . . . . .
H17 H 0.482170 1.008917 0.945328 0.051 Uiso 1 1 calc R U . . .
C8 C 0.3251(5) 0.1199(3) 0.80395(18) 0.0330(10) Uani 1 1 d . . . . .
H8 H 0.271520 0.067048 0.779864 0.040 Uiso 1 1 calc R U . . .
C30 C 0.1826(4) 0.4152(4) 1.00142(17) 0.0328(10) Uani 1 1 d . . . . .
H30 H 0.158911 0.344424 1.003828 0.039 Uiso 1 1 calc R U . . .
C66 C 0.5579(5) 1.1317(4) 0.58645(17) 0.0342(10) Uani 1 1 d . . . . .
H66 H 0.597823 1.144480 0.556693 0.041 Uiso 1 1 calc R U . . .
C7 C 0.3822(5) 0.0953(4) 0.8460(2) 0.0406(11) Uani 1 1 d . . . . .
H7 H 0.368408 0.025827 0.850714 0.049 Uiso 1 1 calc R U . . .
C12 C 0.5331(4) 0.5407(3) 0.91459(15) 0.0248(8) Uani 1 1 d . . . . .
H12A H 0.599973 0.597727 0.934585 0.030 Uiso 1 1 calc R U . . .
H12B H 0.516237 0.482823 0.933227 0.030 Uiso 1 1 calc R U . . .
C94 C 0.2155(5) 0.8830(4) 0.51540(16) 0.0332(10) Uani 1 1 d . . . . .
H94 H 0.248491 0.928136 0.493188 0.040 Uiso 1 1 calc R U . . .
C80 C 0.7253(5) 0.7681(4) 0.50263(16) 0.0314(9) Uani 1 1 d . . . . .
H80 H 0.698649 0.725569 0.471092 0.038 Uiso 1 1 calc R U . . .
C31 C 0.2524(4) 0.4470(3) 0.96248(15) 0.0282(9) Uani 1 1 d . . . . .
H31 H 0.276136 0.397011 0.938067 0.034 Uiso 1 1 calc R U . . .
C95 C 0.1064(5) 0.8037(4) 0.50003(17) 0.0351(10) Uani 1 1 d . . . . .
H95 H 0.066179 0.793301 0.467236 0.042 Uiso 1 1 calc R U . . .
C84 C 0.9807(4) 0.5897(3) 0.68154(16) 0.0258(8) Uani 1 1 d . . . . .
H84A H 1.059933 0.634808 0.700061 0.039 Uiso 1 1 calc R U . . .
H84B H 0.993485 0.580418 0.645855 0.039 Uiso 1 1 calc R U . . .
H84C H 0.964339 0.522758 0.692383 0.039 Uiso 1 1 calc R U . . .
C81 C 0.8189(5) 0.8592(4) 0.50612(17) 0.0317(9) Uani 1 1 d . . . . .
H81 H 0.853449 0.880428 0.476830 0.038 Uiso 1 1 calc R U . . .
C11 C 0.5853(4) 0.5067(3) 0.86465(15) 0.0227(7) Uani 1 1 d . . . . .
H11A H 0.650246 0.464738 0.869309 0.027 Uiso 1 1 calc R U . . .
H11B H 0.630528 0.567872 0.851316 0.027 Uiso 1 1 calc R U . . .
C29 C 0.1478(4) 0.4886(4) 1.03695(17) 0.0348(10) Uani 1 1 d . . . . .
H29 H 0.099553 0.467708 1.063796 0.042 Uiso 1 1 calc R U . . .
C6 C 0.4591(6) 0.1731(4) 0.8807(2) 0.0446(12) Uani 1 1 d . . . . .
H6 H 0.498431 0.156643 0.909351 0.054 Uiso 1 1 calc R U . . .
C16 C 0.5652(6) 0.8880(4) 0.9473(3) 0.0537(15) Uani 1 1 d . . . . .
H16 H 0.649537 0.927529 0.960931 0.064 Uiso 1 1 calc R U . . .
C40 C 0.2813(5) 0.6166(4) 0.4719(2) 0.0380(10) Uani 1 1 d . . . . .
H40A H 0.291515 0.650731 0.507219 0.046 Uiso 1 1 calc R U . . .
H40B H 0.280124 0.669597 0.450904 0.046 Uiso 1 1 calc R U . . .
C28 C 0.1824(5) 0.5905(4) 1.03362(17) 0.0355(10) Uani 1 1 d . . . . .
H28 H 0.158288 0.639986 1.058185 0.043 Uiso 1 1 calc R U . . .
C15 C 0.5423(5) 0.7816(4) 0.9371(2) 0.0404(11) Uani 1 1 d . . . . .
H15 H 0.611127 0.748522 0.943722 0.048 Uiso 1 1 calc R U . . .
C51 C 0.9937(8) 1.1007(5) 0.9537(2) 0.0631(18) Uani 1 1 d . . . . .
H51A H 0.977865 1.025072 0.944151 0.076 Uiso 1 1 calc R U . . .
H51B H 1.039765 1.120147 0.987463 0.076 Uiso 1 1 calc R U . . .
F1 F 1.0358(4) 0.8834(3) 0.89593(19) 0.0827(14) Uani 1 1 d . U . . .
F0AA F 0.8376(5) 0.8249(4) 0.85395(17) 0.0784(7) Uani 1 1 d . . . . .

loop_
_atom_site_aniso_label
_atom_site_aniso_U_11
_atom_site_aniso_U_22
_atom_site_aniso_U_33
_atom_site_aniso_U_23
_atom_site_aniso_U_13
_atom_site_aniso_U_12
Ru3 0.01689(14) 0.01719(14) 0.01382(13) 0.00658(10) 0.00450(10) 0.00444(10)
Ru2 0.01509(13) 0.01539(13) 0.01451(13) 0.00719(10) 0.00354(9) 0.00489(10)
Ru1 0.01561(13) 0.01844(14) 0.01481(14) 0.00788(10) 0.00394(10) 0.00666(10)
P1 0.0199(4) 0.0219(4) 0.0137(4) 0.0064(3) 0.0033(3) 0.0050(3)
P2 0.0210(4) 0.0177(4) 0.0197(4) 0.0087(3) 0.0062(3) 0.0062(3)
P3 0.0262(5) 0.0297(5) 0.0231(5) 0.0032(4) 0.0030(4) 0.0074(4)
Cl39 0.0417(6) 0.0453(6) 0.0405(6) 0.0045(5) 0.0032(5) 0.0124(5)
P4 0.0599(8) 0.0282(6) 0.0283(6) 0.0016(5) 0.0191(6) -0.0034(5)
Cl41 0.0406(7) 0.0572(9) 0.0798(11) -0.0178(8) 0.0105(7) -0.0004(6)
Cl50 0.0863(12) 0.0533(8) 0.0472(8) -0.0018(6) 0.0097(8) 0.0113(8)
Cl52 0.0703(11) 0.0692(11) 0.0773(12) 0.0210(9) 0.0096(9) 0.0049(9)
O1 0.0196(12) 0.0223(13) 0.0172(12) 0.0049(10) 0.0004(10) 0.0044(10)
O2 0.0197(12) 0.0182(12) 0.0215(13) 0.0062(10) 0.0022(10) 0.0031(10)
N4 0.0155(14) 0.0188(14) 0.0171(14) 0.0076(11) 0.0023(11) 0.0053(11)
F36 0.0417(16) 0.0619(19) 0.0258(13) 0.0073(13) 0.0107(11) 0.0139(14)
F34 0.0463(16) 0.0389(15) 0.0493(17) 0.0083(13) 0.0045(13) 0.0201(13)
N3 0.0162(14) 0.0173(14) 0.0195(15) 0.0078(12) 0.0012(11) 0.0024(11)
N5 0.0173(14) 0.0223(15) 0.0169(14) 0.0089(12) 0.0065(11) 0.0093(12)
F33 0.0351(15) 0.0600(18) 0.0307(14) -0.0099(13) -0.0052(11) 0.0188(13)
N2 0.0176(14) 0.0162(14) 0.0172(14) 0.0063(11) 0.0038(11) 0.0057(11)
N6 0.0174(14) 0.0155(14) 0.0171(14) 0.0057(11) 0.0024(11) 0.0050(11)
F38 0.064(2) 0.0355(16) 0.067(2) 0.0113(15) 0.0070(17) 0.0187(15)
F47 0.098(3) 0.0347(15) 0.0371(16) 0.0042(13) 0.0238(17) 0.0204(16)
F35 0.0363(16) 0.0578(19) 0.0504(19) -0.0012(15) -0.0099(13) 0.0009(14)
F37 0.0439(17) 0.073(2) 0.0441(18) 0.0229(16) 0.0208(14) 0.0177(16)
F48 0.0516(19) 0.068(2) 0.050(2) -0.0167(17) 0.0290(16) -0.0069(16)
N1 0.0186(14) 0.0202(14) 0.0171(15) 0.0087(12) 0.0036(11) 0.0080(11)
C58 0.0176(16) 0.0188(17) 0.0220(18) 0.0087(14) 0.0043(13) 0.0072(13)
C72 0.0186(17) 0.0202(17) 0.0217(18) 0.0079(14) 0.0039(14) 0.0065(13)
N7 0.0212(15) 0.0195(14) 0.0171(14) 0.0071(12) 0.0047(12) 0.0070(12)
C64 0.0218(17) 0.0184(17) 0.0226(18) 0.0095(14) 0.0028(14) 0.0070(14)
C78 0.0193(17) 0.0229(18) 0.0190(17) 0.0084(14) 0.0058(13) 0.0102(14)
C73 0.0162(16) 0.0183(17) 0.0260(19) 0.0075(14) 0.0014(14) 0.0044(13)
C71 0.0170(16) 0.0169(16) 0.0170(16) 0.0063(13) 0.0032(13) 0.0050(13)
F43 0.0847(17) 0.0853(17) 0.0731(16) 0.0190(14) 0.0101(13) 0.0318(14)
C62 0.0211(17) 0.0217(18) 0.0211(18) 0.0070(14) 0.0026(14) 0.0068(14)
C89 0.0231(18) 0.0195(17) 0.0187(17) 0.0082(14) 0.0065(14) 0.0070(14)
C4 0.0262(19) 0.0209(18) 0.028(2) 0.0120(15) 0.0104(15) 0.0099(15)
C19 0.030(2) 0.028(2) 0.025(2) 0.0057(16) 0.0041(16) 0.0054(16)
C83 0.0218(18) 0.0255(19) 0.0254(19) 0.0051(15) 0.0073(15) 0.0082(15)
C74 0.0176(17) 0.0247(18) 0.0240(19) 0.0131(15) 0.0001(14) 0.0064(14)
C54 0.0189(17) 0.0215(17) 0.0211(18) 0.0050(14) 0.0026(14) 0.0085(14)
C103 0.0242(19) 0.0228(19) 0.030(2) 0.0036(16) 0.0003(16) 0.0022(15)
C86 0.0195(17) 0.0212(17) 0.0214(18) 0.0063(14) 0.0037(14) 0.0087(14)
C59 0.0196(17) 0.0181(17) 0.0268(19) 0.0091(14) 0.0017(14) 0.0046(13)
C85 0.0158(16) 0.0167(16) 0.0197(17) 0.0049(13) 0.0019(13) 0.0036(13)
C97 0.0226(19) 0.030(2) 0.027(2) 0.0075(16) 0.0029(15) 0.0083(16)
C87 0.0190(17) 0.0197(17) 0.0263(19) 0.0051(14) 0.0038(14) 0.0057(14)
C9 0.034(2) 0.0205(18) 0.031(2) 0.0112(16) 0.0102(17) 0.0067(16)
C22 0.032(2) 0.026(2) 0.0205(19) 0.0015(15) 0.0063(16) 0.0057(16)
C88 0.0236(18) 0.0215(17) 0.0218(18) 0.0065(14) 0.0084(14) 0.0060(14)
C20 0.0244(18) 0.0177(17) 0.0257(19) 0.0075(14) 0.0093(15) 0.0052(14)
C69 0.0219(18) 0.0252(19) 0.026(2) 0.0090(15) 0.0057(15) 0.0088(15)
C92 0.0209(17) 0.0264(18) 0.0171(17) 0.0077(14) 0.0039(14) 0.0134(14)
C21 0.0239(18) 0.0210(17) 0.0207(18) 0.0038(14) 0.0065(14) 0.0066(14)
C98 0.0237(19) 0.033(2) 0.029(2) 0.0071(17) 0.0098(16) 0.0149(16)
C75 0.0194(17) 0.0182(16) 0.0208(18) 0.0090(14) 0.0030(14) 0.0033(13)
C23 0.032(2) 0.0249(19) 0.026(2) 0.0010(16) 0.0120(16) 0.0049(16)
C61 0.0232(18) 0.0248(19) 0.0229(19) 0.0064(15) -0.0006(15) 0.0072(15)
C14 0.0271(19) 0.0265(19) 0.0141(16) 0.0061(14) 0.0054(14) 0.0048(15)
C101 0.0158(17) 0.0263(19) 0.029(2) 0.0027(16) 0.0001(14) 0.0058(14)
C26 0.0219(18) 0.030(2) 0.0165(17) 0.0098(15) 0.0032(14) 0.0047(15)
C60 0.0206(18) 0.0182(17) 0.030(2) 0.0050(15) 0.0005(15) 0.0048(14)
C67 0.038(2) 0.028(2) 0.036(2) 0.0168(18) -0.0054(19) 0.0104(18)
C1 0.0166(16) 0.0192(16) 0.0158(16) 0.0037(13) 0.0028(13) 0.0083(13)
C102 0.0207(18) 0.0269(19) 0.0190(18) 0.0024(15) -0.0001(14) 0.0044(15)
C79 0.027(2) 0.030(2) 0.0227(19) 0.0062(16) 0.0017(15) 0.0087(16)
F46 0.0847(17) 0.0853(17) 0.0731(16) 0.0190(14) 0.0101(13) 0.0318(14)
C24 0.025(2) 0.027(2) 0.037(2) 0.0066(17) 0.0141(17) 0.0112(16)
C56 0.031(2) 0.0237(19) 0.027(2) 0.0005(16) 0.0008(16) 0.0031(16)
C104 0.0213(19) 0.040(2) 0.025(2) 0.0127(18) 0.0049(15) -0.0040(17)
C68 0.030(2) 0.025(2) 0.039(2) 0.0096(17) 0.0006(18) 0.0142(16)
C27 0.027(2) 0.039(2) 0.0200(19) 0.0089(17) 0.0077(15) 0.0085(17)
C18 0.042(2) 0.029(2) 0.027(2) 0.0092(17) 0.0063(18) 0.0107(18)
C65 0.029(2) 0.028(2) 0.032(2) 0.0152(17) 0.0108(17) 0.0117(16)
C93 0.028(2) 0.029(2) 0.0223(19) 0.0132(16) 0.0047(15) 0.0091(16)
C105 0.0172(18) 0.037(2) 0.027(2) 0.0001(17) 0.0079(15) 0.0032(16)
C5 0.041(2) 0.027(2) 0.039(3) 0.0151(18) 0.0001(19) 0.0113(18)
C96 0.027(2) 0.042(2) 0.032(2) -0.0008(19) -0.0069(17) 0.0131(18)
C70 0.032(2) 0.0207(19) 0.037(2) 0.0066(17) -0.0076(18) -0.0010(16)
C25 0.028(2) 0.0253(19) 0.032(2) 0.0130(16) 0.0094(17) 0.0123(16)
C82 0.030(2) 0.030(2) 0.039(2) 0.0158(18) 0.0149(18) 0.0107(17)
C17 0.060(3) 0.021(2) 0.043(3) 0.0069(19) -0.002(2) -0.001(2)
C8 0.041(2) 0.0215(19) 0.038(2) 0.0081(17) 0.014(2) 0.0064(17)
C30 0.030(2) 0.040(2) 0.029(2) 0.0196(19) 0.0011(17) -0.0017(18)
C66 0.045(3) 0.034(2) 0.028(2) 0.0187(19) 0.0085(19) 0.010(2)
C7 0.049(3) 0.024(2) 0.055(3) 0.021(2) 0.013(2) 0.009(2)
C12 0.0265(19) 0.030(2) 0.0205(19) 0.0079(15) 0.0016(15) 0.0104(16)
C94 0.045(3) 0.044(3) 0.019(2) 0.0153(18) 0.0042(18) 0.021(2)
C80 0.037(2) 0.044(3) 0.0180(19) 0.0080(17) 0.0051(16) 0.0165(19)
C31 0.033(2) 0.033(2) 0.0201(19) 0.0113(16) 0.0033(16) 0.0070(17)
C95 0.038(2) 0.053(3) 0.021(2) 0.0052(19) -0.0025(17) 0.025(2)
C84 0.0213(18) 0.031(2) 0.033(2) 0.0150(17) 0.0062(16) 0.0140(16)
C81 0.038(2) 0.041(2) 0.027(2) 0.0196(18) 0.0152(18) 0.0184(19)
C11 0.0196(17) 0.0251(19) 0.0245(19) 0.0064(15) 0.0031(14) 0.0054(14)
C29 0.026(2) 0.058(3) 0.023(2) 0.021(2) 0.0088(16) 0.005(2)
C6 0.057(3) 0.038(3) 0.047(3) 0.026(2) 0.001(2) 0.017(2)
C16 0.041(3) 0.034(3) 0.076(4) 0.009(3) -0.019(3) -0.008(2)
C40 0.042(3) 0.034(2) 0.038(3) 0.005(2) 0.007(2) 0.008(2)
C28 0.033(2) 0.052(3) 0.026(2) 0.011(2) 0.0113(18) 0.014(2)
C15 0.030(2) 0.031(2) 0.059(3) 0.014(2) -0.005(2) 0.0010(18)
C51 0.101(5) 0.043(3) 0.046(3) 0.009(3) 0.002(3) 0.017(3)
F1 0.064(2) 0.066(2) 0.100(3) -0.024(2) 0.037(2) -0.0008(19)
F0AA 0.0847(17) 0.0853(17) 0.0731(16) 0.0190(14) 0.0101(13) 0.0318(14)

loop_
_atom_type_symbol
_atom_type_description
_atom_type_scat_dispersion_real
_atom_type_scat_dispersion_imag
_atom_type_scat_source
C C 0.0140 0.0070 'International Tables Vol C Tables 4.2.6.8 and 6.1.1.4'
H H 0.0000 0.0000 'International Tables Vol C Tables 4.2.6.8 and 6.1.1.4'
Cl Cl 0.3280 0.5430 'International Tables Vol C Tables 4.2.6.8 and 6.1.1.4'
F F 0.0580 0.0400 'International Tables Vol C Tables 4.2.6.8 and 6.1.1.4'
N N 0.0240 0.0130 'International Tables Vol C Tables 4.2.6.8 and 6.1.1.4'
O O 0.0390 0.0240 'International Tables Vol C Tables 4.2.6.8 and 6.1.1.4'
P P 0.2540 0.3330 'International Tables Vol C Tables 4.2.6.8 and 6.1.1.4'
Ru Ru -0.0760 2.5950 'International Tables Vol C Tables 4.2.6.8 and 6.1.1.4'

loop_
_citation_id
_citation_doi
_citation_year
1 10.1039/D3DT01861J 2023

loop_
_geom_angle_atom_site_label_1
_geom_angle_atom_site_label_2
_geom_angle_atom_site_label_3
_geom_angle
_geom_angle_site_symmetry_1
_geom_angle_site_symmetry_3
_geom_angle_publ_flag
C1 Ru3 C105 119.35(16) . . ?
C1 Ru3 C101 92.00(15) . . ?
C105 Ru3 C101 36.72(16) . . ?
C1 Ru3 C102 99.19(15) . . ?
C105 Ru3 C102 61.60(15) . . ?
C101 Ru3 C102 37.23(14) . . ?
C1 Ru3 C104 153.76(16) . . ?
C105 Ru3 C104 37.20(17) . . ?
C101 Ru3 C104 61.82(16) . . ?
C102 Ru3 C104 61.58(15) . . ?
C1 Ru3 C103 133.62(15) . . ?
C105 Ru3 C103 61.36(16) . . ?
C101 Ru3 C103 61.55(15) . . ?
C102 Ru3 C103 36.69(15) . . ?
C104 Ru3 C103 36.60(16) . . ?
C1 Ru3 P2 88.59(10) . . ?
C105 Ru3 P2 152.04(12) . . ?
C101 Ru3 P2 152.97(11) . . ?
C102 Ru3 P2 116.11(11) . . ?
C104 Ru3 P2 115.32(13) . . ?
C103 Ru3 P2 99.40(11) . . ?
C1 Ru3 P1 90.50(11) . . ?
C105 Ru3 P1 95.87(11) . . ?
C101 Ru3 P1 122.75(11) . . ?
C102 Ru3 P1 157.43(11) . . ?
C104 Ru3 P1 101.99(12) . . ?
C103 Ru3 P1 135.57(11) . . ?
P2 Ru3 P1 84.26(4) . . ?
N4 Ru2 N6 88.63(12) . . ?
N4 Ru2 N2 89.58(12) . . ?
N6 Ru2 N2 176.66(11) . . ?
N4 Ru2 O2 177.16(11) . . ?
N6 Ru2 O2 91.62(11) . . ?
N2 Ru2 O2 90.04(11) . . ?
N4 Ru2 N7 98.02(12) . . ?
N6 Ru2 N7 91.49(12) . . ?
N2 Ru2 N7 91.55(12) . . ?
O2 Ru2 N7 84.81(11) . . ?
N4 Ru2 Ru1 90.23(8) . . ?
N6 Ru2 Ru1 89.97(8) . . ?
N2 Ru2 Ru1 87.22(8) . . ?
O2 Ru2 Ru1 86.93(7) . . ?
N7 Ru2 Ru1 171.65(9) . . ?
N3 Ru1 N5 97.02(13) . . ?
N3 Ru1 N1 92.39(13) . . ?
N5 Ru1 N1 170.42(13) . . ?
N3 Ru1 O1 176.58(11) . . ?
N5 Ru1 O1 86.36(12) . . ?
N1 Ru1 O1 84.21(12) . . ?
N3 Ru1 Ru2 89.44(9) . . ?
N5 Ru1 Ru2 89.90(9) . . ?
N1 Ru1 Ru2 91.96(9) . . ?
O1 Ru1 Ru2 91.02(7) . . ?
C14 P1 C26 103.38(18) . . ?
C14 P1 C12 107.41(19) . . ?
C26 P1 C12 102.61(18) . . ?
C14 P1 Ru3 115.90(13) . . ?
C26 P1 Ru3 115.48(13) . . ?
C12 P1 Ru3 110.88(14) . . ?
C4 P2 C20 100.01(18) . . ?
C4 P2 C11 105.57(19) . . ?
C20 P2 C11 102.14(18) . . ?
C4 P2 Ru3 117.44(13) . . ?
C20 P2 Ru3 121.47(13) . . ?
C11 P2 Ru3 108.27(13) . . ?
F38 P3 F35 90.3(2) . . ?
F38 P3 F37 91.40(19) . . ?
F35 P3 F37 90.95(19) . . ?
F38 P3 F36 89.64(18) . . ?
F35 P3 F36 90.08(17) . . ?
F37 P3 F36 178.5(2) . . ?
F38 P3 F34 179.52(19) . . ?
F35 P3 F34 90.08(18) . . ?
F37 P3 F34 88.87(18) . . ?
F36 P3 F34 90.09(17) . . ?
F38 P3 F33 90.02(18) . . ?
F35 P3 F33 179.3(2) . . ?
F37 P3 F33 89.68(18) . . ?
F36 P3 F33 89.29(16) . . ?
F34 P3 F33 89.59(17) . . ?
F0AA P4 F43 98.1(3) . . ?
F0AA P4 F1 92.8(3) . . ?
F43 P4 F1 169.0(3) . . ?
F0AA P4 F47 89.6(2) . . ?
F43 P4 F47 89.7(2) . . ?
F1 P4 F47 89.6(2) . . ?
F0AA P4 F48 90.9(3) . . ?
F43 P4 F48 90.8(2) . . ?
F1 P4 F48 89.80(19) . . ?
F47 P4 F48 179.2(2) . . ?
F0AA P4 F46 176.1(3) . . ?
F43 P4 F46 85.0(2) . . ?
F1 P4 F46 84.1(3) . . ?
F47 P4 F46 88.0(2) . . ?
F48 P4 F46 91.5(2) . . ?
C54 O1 Ru1 116.6(2) . . ?
C54 O2 Ru2 121.1(2) . . ?
C62 N4 C58 117.9(3) . . ?
C62 N4 Ru2 122.7(2) . . ?
C58 N4 Ru2 119.4(2) . . ?
C58 N3 C64 119.1(3) . . ?
C58 N3 Ru1 123.4(2) . . ?
C64 N3 Ru1 115.9(2) . . ?
C71 N5 C78 120.6(3) . . ?
C71 N5 Ru1 124.7(2) . . ?
C78 N5 Ru1 114.7(2) . . ?
C89 N2 C85 117.7(3) . . ?
C89 N2 Ru2 121.1(2) . . ?
C85 N2 Ru2 121.2(2) . . ?
C75 N6 C71 117.7(3) . . ?
C75 N6 Ru2 122.9(2) . . ?
C71 N6 Ru2 119.3(2) . . ?
C85 N1 C92 120.1(3) . . ?
C85 N1 Ru1 120.8(2) . . ?
C92 N1 Ru1 118.1(2) . . ?
N4 C58 N3 115.8(3) . . ?
N4 C58 C59 121.6(3) . . ?
N3 C58 C59 122.5(3) . . ?
C73 C72 C71 120.3(3) . . ?
C73 C72 H72 119.8 . . ?
C71 C72 H72 119.8 . . ?
C1 N7 Ru2 153.0(3) . . ?
C65 C64 C69 120.5(3) . . ?
C65 C64 N3 120.5(3) . . ?
C69 C64 N3 118.8(3) . . ?
C83 C78 C79 120.6(4) . . ?
C83 C78 N5 119.5(3) . . ?
C79 C78 N5 119.6(3) . . ?
C72 C73 C74 117.7(3) . . ?
C72 C73 C84 121.7(4) . . ?
C74 C73 C84 120.7(3) . . ?
N5 C71 N6 115.5(3) . . ?
N5 C71 C72 123.7(3) . . ?
N6 C71 C72 120.8(3) . . ?
N4 C62 C61 122.5(3) . . ?
N4 C62 H62 118.7 . . ?
C61 C62 H62 118.7 . . ?
N2 C89 C88 123.2(3) . . ?
N2 C89 H89 118.4 . . ?
C88 C89 H89 118.4 . . ?
C9 C4 C5 119.1(4) . . ?
C9 C4 P2 117.9(3) . . ?
C5 C4 P2 122.9(3) . . ?
C18 C19 C14 121.2(4) . . ?
C18 C19 H19 119.4 . . ?
C14 C19 H19 119.4 . . ?
C82 C83 C78 119.9(4) . . ?
C82 C83 H83 120.0 . . ?
C78 C83 H83 120.0 . . ?
C75 C74 C73 119.8(3) . . ?
C75 C74 H74 120.1 . . ?
C73 C74 H74 120.1 . . ?
O1 C54 O2 123.5(3) . . ?
O1 C54 C56 118.7(3) . . ?
O2 C54 C56 117.8(3) . . ?
C104 C103 C102 108.8(4) . . ?
C104 C103 Ru3 71.5(2) . . ?
C102 C103 Ru3 71.4(2) . . ?
C104 C103 H103 125.6 . . ?
C102 C103 H103 125.6 . . ?
Ru3 C103 H103 123.1 . . ?
C87 C86 C85 120.3(3) . . ?
C87 C86 H86 119.9 . . ?
C85 C86 H86 119.9 . . ?
C60 C59 C58 120.1(3) . . ?
C60 C59 H59 120.0 . . ?
C58 C59 H59 120.0 . . ?
N2 C85 N1 116.0(3) . . ?
N2 C85 C86 121.0(3) . . ?
N1 C85 C86 122.8(3) . . ?
C96 C97 C92 119.9(4) . . ?
C96 C97 H97 120.1 . . ?
C92 C97 H97 120.1 . . ?
C86 C87 C88 117.8(3) . . ?
C86 C87 C98 121.6(4) . . ?
C88 C87 C98 120.5(4) . . ?
C8 C9 C4 120.6(4) . . ?
C8 C9 H9 119.7 . . ?
C4 C9 H9 119.7 . . ?
C23 C22 C21 120.5(4) . . ?
C23 C22 H22 119.8 . . ?
C21 C22 H22 119.8 . . ?
C89 C88 C87 119.9(4) . . ?
C89 C88 H88 120.0 . . ?
C87 C88 H88 120.0 . . ?
C21 C20 C25 119.5(4) . . ?
C21 C20 P2 121.6(3) . . ?
C25 C20 P2 118.9(3) . . ?
C68 C69 C64 119.6(4) . . ?
C68 C69 H69 120.2 . . ?
C64 C69 H69 120.2 . . ?
C93 C92 C97 119.9(4) . . ?
C93 C92 N1 119.6(4) . . ?
C97 C92 N1 120.3(3) . . ?
C20 C21 C22 119.7(4) . . ?
C20 C21 H21 120.2 . . ?
C22 C21 H21 120.2 . . ?
C87 C98 H98A 109.5 . . ?
C87 C98 H98B 109.5 . . ?
H98A C98 H98B 109.5 . . ?
C87 C98 H98C 109.5 . . ?
H98A C98 H98C 109.5 . . ?
H98B C98 H98C 109.5 . . ?
N6 C75 C74 123.1(3) . . ?
N6 C75 H75 118.5 . . ?
C74 C75 H75 118.5 . . ?
C22 C23 C24 120.0(4) . . ?
C22 C23 H23 120.0 . . ?
C24 C23 H23 120.0 . . ?
C62 C61 C60 119.9(4) . . ?
C62 C61 H61 120.0 . . ?
C60 C61 H61 120.0 . . ?
C15 C14 C19 118.7(4) . . ?
C15 C14 P1 123.4(3) . . ?
C19 C14 P1 117.9(3) . . ?
C105 C101 C102 107.9(4) . . ?
C105 C101 Ru3 71.6(2) . . ?
C102 C101 Ru3 71.9(2) . . ?
C105 C101 H101 126.1 . . ?
C102 C101 H101 126.1 . . ?
Ru3 C101 H101 122.2 . . ?
C31 C26 C27 118.7(4) . . ?
C31 C26 P1 118.3(3) . . ?
C27 C26 P1 122.9(3) . . ?
C59 C60 C61 117.9(4) . . ?
C59 C60 C70 120.9(4) . . ?
C61 C60 C70 121.2(4) . . ?
C66 C67 C68 120.7(4) . . ?
C66 C67 H67 119.7 . . ?
C68 C67 H67 119.7 . . ?
N7 C1 Ru3 174.5(3) . . ?
C103 C102 C101 107.5(4) . . ?
C103 C102 Ru3 71.9(2) . . ?
C101 C102 Ru3 70.9(2) . . ?
C103 C102 H102 126.2 . . ?
C101 C102 H102 126.2 . . ?
Ru3 C102 H102 122.7 . . ?
C78 C79 C80 118.9(4) . . ?
C78 C79 H79 120.5 . . ?
C80 C79 H79 120.5 . . ?
C25 C24 C23 119.9(4) . . ?
C25 C24 H24 120.0 . . ?
C23 C24 H24 120.0 . . ?
C54 C56 H56A 109.5 . . ?
C54 C56 H56B 109.5 . . ?
H56A C56 H56B 109.5 . . ?
C54 C56 H56C 109.5 . . ?
H56A C56 H56C 109.5 . . ?
H56B C56 H56C 109.5 . . ?
C103 C104 C105 107.2(4) . . ?
C103 C104 Ru3 71.9(2) . . ?
C105 C104 Ru3 70.8(2) . . ?
C103 C104 H104 126.4 . . ?
C105 C104 H104 126.4 . . ?
Ru3 C104 H104 122.6 . . ?
C67 C68 C69 119.7(4) . . ?
C67 C68 H68 120.1 . . ?
C69 C68 H68 120.1 . . ?
C26 C27 C28 119.6(4) . . ?
C26 C27 H27 120.2 . . ?
C28 C27 H27 120.2 . . ?
C17 C18 C19 119.0(4) . . ?
C17 C18 H18 120.5 . . ?
C19 C18 H18 120.5 . . ?
C64 C65 C66 119.1(4) . . ?
C64 C65 H65 120.4 . . ?
C66 C65 H65 120.4 . . ?
C94 C93 C92 119.1(4) . . ?
C94 C93 H93 120.5 . . ?
C92 C93 H93 120.5 . . ?
C101 C105 C104 108.6(4) . . ?
C101 C105 Ru3 71.7(2) . . ?
C104 C105 Ru3 72.0(2) . . ?
C101 C105 H105 125.7 . . ?
C104 C105 H105 125.7 . . ?
Ru3 C105 H105 122.2 . . ?
C6 C5 C4 119.9(5) . . ?
C6 C5 H5 120.1 . . ?
C4 C5 H5 120.1 . . ?
C97 C96 C95 120.5(4) . . ?
C97 C96 H96 119.7 . . ?
C95 C96 H96 119.7 . . ?
C60 C70 H70A 109.5 . . ?
C60 C70 H70B 109.5 . . ?
H70A C70 H70B 109.5 . . ?
C60 C70 H70C 109.5 . . ?
H70A C70 H70C 109.5 . . ?
H70B C70 H70C 109.5 . . ?
C24 C25 C20 120.4(4) . . ?
C24 C25 H25 119.8 . . ?
C20 C25 H25 119.8 . . ?
C83 C82 C81 119.9(4) . . ?
C83 C82 H82 120.1 . . ?
C81 C82 H82 120.1 . . ?
C16 C17 C18 120.7(5) . . ?
C16 C17 H17 119.7 . . ?
C18 C17 H17 119.7 . . ?
C9 C8 C7 120.1(5) . . ?
C9 C8 H8 119.9 . . ?
C7 C8 H8 119.9 . . ?
C31 C30 C29 118.9(4) . . ?
C31 C30 H30 120.6 . . ?
C29 C30 H30 120.6 . . ?
C67 C66 C65 120.4(4) . . ?
C67 C66 H66 119.8 . . ?
C65 C66 H66 119.8 . . ?
C6 C7 C8 119.1(4) . . ?
C6 C7 H7 120.5 . . ?
C8 C7 H7 120.5 . . ?
C11 C12 P1 110.2(3) . . ?
C11 C12 H12A 109.6 . . ?
P1 C12 H12A 109.6 . . ?
C11 C12 H12B 109.6 . . ?
P1 C12 H12B 109.6 . . ?
H12A C12 H12B 108.1 . . ?
C95 C94 C93 121.1(4) . . ?
C95 C94 H94 119.4 . . ?
C93 C94 H94 119.4 . . ?
C81 C80 C79 120.3(4) . . ?
C81 C80 H80 119.8 . . ?
C79 C80 H80 119.8 . . ?
C30 C31 C26 121.8(4) . . ?
C30 C31 H31 119.1 . . ?
C26 C31 H31 119.1 . . ?
C94 C95 C96 119.5(4) . . ?
C94 C95 H95 120.2 . . ?
C96 C95 H95 120.2 . . ?
C73 C84 H84A 109.5 . . ?
C73 C84 H84B 109.5 . . ?
H84A C84 H84B 109.5 . . ?
C73 C84 H84C 109.5 . . ?
H84A C84 H84C 109.5 . . ?
H84B C84 H84C 109.5 . . ?
C80 C81 C82 120.3(4) . . ?
C80 C81 H81 119.9 . . ?
C82 C81 H81 119.9 . . ?
C12 C11 P2 110.2(3) . . ?
C12 C11 H11A 109.6 . . ?
P2 C11 H11A 109.6 . . ?
C12 C11 H11B 109.6 . . ?
P2 C11 H11B 109.6 . . ?
H11A C11 H11B 108.1 . . ?
C28 C29 C30 120.6(4) . . ?
C28 C29 H29 119.7 . . ?
C30 C29 H29 119.7 . . ?
C7 C6 C5 121.2(5) . . ?
C7 C6 H6 119.4 . . ?
C5 C6 H6 119.4 . . ?
C17 C16 C15 120.0(5) . . ?
C17 C16 H16 120.0 . . ?
C15 C16 H16 120.0 . . ?
Cl41 C40 Cl39 110.5(3) . . ?
Cl41 C40 H40A 109.6 . . ?
Cl39 C40 H40A 109.6 . . ?
Cl41 C40 H40B 109.6 . . ?
Cl39 C40 H40B 109.6 . . ?
H40A C40 H40B 108.1 . . ?
C29 C28 C27 120.4(4) . . ?
C29 C28 H28 119.8 . . ?
C27 C28 H28 119.8 . . ?
C14 C15 C16 120.4(5) . . ?
C14 C15 H15 119.8 . . ?
C16 C15 H15 119.8 . . ?
Cl50 C51 Cl52 112.4(4) . . ?
Cl50 C51 H51A 109.1 . . ?
Cl52 C51 H51A 109.1 . . ?
Cl50 C51 H51B 109.1 . . ?
Cl52 C51 H51B 109.1 . . ?
H51A C51 H51B 107.8 . . ?

loop_
_geom_bond_atom_site_label_1
_geom_bond_atom_site_label_2
_geom_bond_distance
_geom_bond_site_symmetry_2
_geom_bond_publ_flag
Ru3 C1 1.949(4) . ?
Ru3 C105 2.235(4) . ?
Ru3 C101 2.237(4) . ?
Ru3 C102 2.250(4) . ?
Ru3 C104 2.251(4) . ?
Ru3 C103 2.256(4) . ?
Ru3 P2 2.2789(10) . ?
Ru3 P1 2.2790(10) . ?
Ru2 N4 2.033(3) . ?
Ru2 N6 2.067(3) . ?
Ru2 N2 2.082(3) . ?
Ru2 O2 2.083(3) . ?
Ru2 N7 2.104(3) . ?
Ru2 Ru1 2.3062(3) . ?
Ru1 N3 1.960(3) . ?
Ru1 N5 1.968(3) . ?
Ru1 N1 1.983(3) . ?
Ru1 O1 2.094(3) . ?
P1 C14 1.820(4) . ?
P1 C26 1.830(4) . ?
P1 C12 1.844(4) . ?
P2 C4 1.829(4) . ?
P2 C20 1.833(4) . ?
P2 C11 1.836(4) . ?
P3 F38 1.588(3) . ?
P3 F35 1.595(3) . ?
P3 F37 1.597(3) . ?
P3 F36 1.597(3) . ?
P3 F34 1.600(3) . ?
P3 F33 1.605(3) . ?
Cl39 C40 1.764(5) . ?
P4 F0AA 1.507(5) . ?
P4 F43 1.552(5) . ?
P4 F1 1.586(4) . ?
P4 F47 1.594(3) . ?
P4 F48 1.605(3) . ?
P4 F46 1.670(5) . ?
Cl41 C40 1.752(5) . ?
Cl50 C51 1.748(8) . ?
Cl52 C51 1.768(7) . ?
O1 C54 1.267(5) . ?
O2 C54 1.281(5) . ?
N4 C62 1.359(5) . ?
N4 C58 1.367(5) . ?
N3 C58 1.372(5) . ?
N3 C64 1.428(4) . ?
N5 C71 1.354(5) . ?
N5 C78 1.437(5) . ?
N2 C89 1.363(5) . ?
N2 C85 1.364(5) . ?
N6 C75 1.357(5) . ?
N6 C71 1.370(5) . ?
N1 C85 1.367(5) . ?
N1 C92 1.422(5) . ?
C58 C59 1.404(5) . ?
C72 C73 1.381(5) . ?
C72 C71 1.410(5) . ?
C72 H72 0.9500 . ?
N7 C1 1.165(5) . ?
C64 C65 1.386(6) . ?
C64 C69 1.396(5) . ?
C78 C83 1.387(5) . ?
C78 C79 1.393(6) . ?
C73 C74 1.403(5) . ?
C73 C84 1.498(5) . ?
C62 C61 1.376(6) . ?
C62 H62 0.9500 . ?
C89 C88 1.363(5) . ?
C89 H89 0.9500 . ?
C4 C9 1.391(6) . ?
C4 C5 1.392(6) . ?
C19 C18 1.384(6) . ?
C19 C14 1.388(6) . ?
C19 H19 0.9500 . ?
C83 C82 1.384(6) . ?
C83 H83 0.9500 . ?
C74 C75 1.372(5) . ?
C74 H74 0.9500 . ?
C54 C56 1.506(5) . ?
C103 C104 1.415(6) . ?
C103 C102 1.418(6) . ?
C103 H103 0.9500 . ?
C86 C87 1.375(5) . ?
C86 C85 1.417(5) . ?
C86 H86 0.9500 . ?
C59 C60 1.377(6) . ?
C59 H59 0.9500 . ?
C97 C96 1.381(6) . ?
C97 C92 1.400(6) . ?
C97 H97 0.9500 . ?
C87 C88 1.406(5) . ?
C87 C98 1.503(5) . ?
C9 C8 1.386(6) . ?
C9 H9 0.9500 . ?
C22 C23 1.383(6) . ?
C22 C21 1.396(5) . ?
C22 H22 0.9500 . ?
C88 H88 0.9500 . ?
C20 C21 1.385(6) . ?
C20 C25 1.398(6) . ?
C69 C68 1.390(6) . ?
C69 H69 0.9500 . ?
C92 C93 1.393(5) . ?
C21 H21 0.9500 . ?
C98 H98A 0.9800 . ?
C98 H98B 0.9800 . ?
C98 H98C 0.9800 . ?
C75 H75 0.9500 . ?
C23 C24 1.385(6) . ?
C23 H23 0.9500 . ?
C61 C60 1.407(5) . ?
C61 H61 0.9500 . ?
C14 C15 1.382(6) . ?
C101 C105 1.408(6) . ?
C101 C102 1.432(5) . ?
C101 H101 0.9500 . ?
C26 C31 1.386(6) . ?
C26 C27 1.392(6) . ?
C60 C70 1.496(5) . ?
C67 C66 1.376(7) . ?
C67 C68 1.380(7) . ?
C67 H67 0.9500 . ?
C102 H102 0.9500 . ?
C79 C80 1.396(6) . ?
C79 H79 0.9500 . ?
C24 C25 1.384(6) . ?
C24 H24 0.9500 . ?
C56 H56A 0.9800 . ?
C56 H56B 0.9800 . ?
C56 H56C 0.9800 . ?
C104 C105 1.431(7) . ?
C104 H104 0.9500 . ?
C68 H68 0.9500 . ?
C27 C28 1.405(6) . ?
C27 H27 0.9500 . ?
C18 C17 1.379(7) . ?
C18 H18 0.9500 . ?
C65 C66 1.392(6) . ?
C65 H65 0.9500 . ?
C93 C94 1.390(6) . ?
C93 H93 0.9500 . ?
C105 H105 0.9500 . ?
C5 C6 1.384(6) . ?
C5 H5 0.9500 . ?
C96 C95 1.382(7) . ?
C96 H96 0.9500 . ?
C70 H70A 0.9800 . ?
C70 H70B 0.9800 . ?
C70 H70C 0.9800 . ?
C25 H25 0.9500 . ?
C82 C81 1.387(7) . ?
C82 H82 0.9500 . ?
C17 C16 1.371(8) . ?
C17 H17 0.9500 . ?
C8 C7 1.393(7) . ?
C8 H8 0.9500 . ?
C30 C31 1.383(6) . ?
C30 C29 1.389(7) . ?
C30 H30 0.9500 . ?
C66 H66 0.9500 . ?
C7 C6 1.379(8) . ?
C7 H7 0.9500 . ?
C12 C11 1.526(5) . ?
C12 H12A 0.9900 . ?
C12 H12B 0.9900 . ?
C94 C95 1.381(7) . ?
C94 H94 0.9500 . ?
C80 C81 1.383(7) . ?
C80 H80 0.9500 . ?
C31 H31 0.9500 . ?
C95 H95 0.9500 . ?
C84 H84A 0.9800 . ?
C84 H84B 0.9800 . ?
C84 H84C 0.9800 . ?
C81 H81 0.9500 . ?
C11 H11A 0.9900 . ?
C11 H11B 0.9900 . ?
C29 C28 1.367(7) . ?
C29 H29 0.9500 . ?
C6 H6 0.9500 . ?
C16 C15 1.387(7) . ?
C16 H16 0.9500 . ?
C40 H40A 0.9900 . ?
C40 H40B 0.9900 . ?
C28 H28 0.9500 . ?
C15 H15 0.9500 . ?
C51 H51A 0.9900 . ?
C51 H51B 0.9900 . ?

loop_
_geom_torsion_atom_site_label_1
_geom_torsion_atom_site_label_2
_geom_torsion_atom_site_label_3
_geom_torsion_atom_site_label_4
_geom_torsion
_geom_torsion_site_symmetry_1
_geom_torsion_site_symmetry_2
_geom_torsion_site_symmetry_3
_geom_torsion_site_symmetry_4
_geom_torsion_publ_flag
C62 N4 C58 N3 177.8(3) . . . . ?
Ru2 N4 C58 N3 -2.2(4) . . . . ?
C62 N4 C58 C59 0.7(5) . . . . ?
Ru2 N4 C58 C59 -179.3(3) . . . . ?
C64 N3 C58 N4 155.6(3) . . . . ?
Ru1 N3 C58 N4 -9.1(4) . . . . ?
C64 N3 C58 C59 -27.3(5) . . . . ?
Ru1 N3 C58 C59 168.0(3) . . . . ?
C58 N3 C64 C65 126.9(4) . . . . ?
Ru1 N3 C64 C65 -67.3(4) . . . . ?
C58 N3 C64 C69 -58.8(5) . . . . ?
Ru1 N3 C64 C69 107.0(4) . . . . ?
C71 N5 C78 C83 -88.1(4) . . . . ?
Ru1 N5 C78 C83 95.4(4) . . . . ?
C71 N5 C78 C79 97.2(4) . . . . ?
Ru1 N5 C78 C79 -79.2(4) . . . . ?
C71 C72 C73 C74 -1.5(6) . . . . ?
C71 C72 C73 C84 178.4(4) . . . . ?
C78 N5 C71 N6 174.1(3) . . . . ?
Ru1 N5 C71 N6 -9.8(5) . . . . ?
C78 N5 C71 C72 -5.0(6) . . . . ?
Ru1 N5 C71 C72 171.1(3) . . . . ?
C75 N6 C71 N5 -170.3(3) . . . . ?
Ru2 N6 C71 N5 7.9(4) . . . . ?
C75 N6 C71 C72 8.8(5) . . . . ?
Ru2 N6 C71 C72 -172.9(3) . . . . ?
C73 C72 C71 N5 173.3(4) . . . . ?
C73 C72 C71 N6 -5.8(6) . . . . ?
C58 N4 C62 C61 -0.6(5) . . . . ?
Ru2 N4 C62 C61 179.4(3) . . . . ?
C85 N2 C89 C88 -0.1(5) . . . . ?
Ru2 N2 C89 C88 178.5(3) . . . . ?
C20 P2 C4 C9 -60.4(3) . . . . ?
C11 P2 C4 C9 -166.1(3) . . . . ?
Ru3 P2 C4 C9 73.2(3) . . . . ?
C20 P2 C4 C5 118.3(4) . . . . ?
C11 P2 C4 C5 12.6(4) . . . . ?
Ru3 P2 C4 C5 -108.1(4) . . . . ?
C79 C78 C83 C82 1.6(6) . . . . ?
N5 C78 C83 C82 -173.0(4) . . . . ?
C72 C73 C74 C75 5.5(6) . . . . ?
C84 C73 C74 C75 -174.4(4) . . . . ?
Ru1 O1 C54 O2 -5.9(5) . . . . ?
Ru1 O1 C54 C56 173.2(3) . . . . ?
Ru2 O2 C54 O1 -1.5(5) . . . . ?
Ru2 O2 C54 C56 179.4(3) . . . . ?
N4 C58 C59 C60 0.0(6) . . . . ?
N3 C58 C59 C60 -176.8(4) . . . . ?
C89 N2 C85 N1 175.3(3) . . . . ?
Ru2 N2 C85 N1 -3.3(4) . . . . ?
C89 N2 C85 C86 -0.2(5) . . . . ?
Ru2 N2 C85 C86 -178.9(3) . . . . ?
C92 N1 C85 N2 156.9(3) . . . . ?
Ru1 N1 C85 N2 -11.0(4) . . . . ?
C92 N1 C85 C86 -27.6(5) . . . . ?
Ru1 N1 C85 C86 164.5(3) . . . . ?
C87 C86 C85 N2 1.0(6) . . . . ?
C87 C86 C85 N1 -174.2(3) . . . . ?
C85 C86 C87 C88 -1.4(5) . . . . ?
C85 C86 C87 C98 176.6(4) . . . . ?
C5 C4 C9 C8 0.3(6) . . . . ?
P2 C4 C9 C8 179.0(3) . . . . ?
N2 C89 C88 C87 -0.3(6) . . . . ?
C86 C87 C88 C89 1.1(6) . . . . ?
C98 C87 C88 C89 -177.0(4) . . . . ?
C4 P2 C20 C21 125.7(3) . . . . ?
C11 P2 C20 C21 -125.9(3) . . . . ?
Ru3 P2 C20 C21 -5.4(4) . . . . ?
C4 P2 C20 C25 -55.0(4) . . . . ?
C11 P2 C20 C25 53.4(4) . . . . ?
Ru3 P2 C20 C25 173.9(3) . . . . ?
C65 C64 C69 C68 0.4(6) . . . . ?
N3 C64 C69 C68 -173.9(4) . . . . ?
C96 C97 C92 C93 0.4(6) . . . . ?
C96 C97 C92 N1 -173.8(4) . . . . ?
C85 N1 C92 C93 131.4(4) . . . . ?
Ru1 N1 C92 C93 -60.3(4) . . . . ?
C85 N1 C92 C97 -54.3(5) . . . . ?
Ru1 N1 C92 C97 113.9(3) . . . . ?
C25 C20 C21 C22 -0.6(6) . . . . ?
P2 C20 C21 C22 178.7(3) . . . . ?
C23 C22 C21 C20 0.1(6) . . . . ?
C71 N6 C75 C74 -4.8(5) . . . . ?
Ru2 N6 C75 C74 177.0(3) . . . . ?
C73 C74 C75 N6 -2.4(6) . . . . ?
C21 C22 C23 C24 0.5(6) . . . . ?
N4 C62 C61 C60 -0.2(6) . . . . ?
C18 C19 C14 C15 -3.0(6) . . . . ?
C18 C19 C14 P1 176.4(3) . . . . ?
C26 P1 C14 C15 100.0(4) . . . . ?
C12 P1 C14 C15 -8.0(4) . . . . ?
Ru3 P1 C14 C15 -132.6(4) . . . . ?
C26 P1 C14 C19 -79.4(3) . . . . ?
C12 P1 C14 C19 172.6(3) . . . . ?
Ru3 P1 C14 C19 48.0(3) . . . . ?
C14 P1 C26 C31 -174.5(3) . . . . ?
C12 P1 C26 C31 -62.8(4) . . . . ?
Ru3 P1 C26 C31 57.9(4) . . . . ?
C14 P1 C26 C27 6.3(4) . . . . ?
C12 P1 C26 C27 117.9(4) . . . . ?
Ru3 P1 C26 C27 -121.3(3) . . . . ?
C58 C59 C60 C61 -0.9(6) . . . . ?
C58 C59 C60 C70 177.1(4) . . . . ?
C62 C61 C60 C59 1.0(6) . . . . ?
C62 C61 C60 C70 -177.0(4) . . . . ?
C104 C103 C102 C101 -0.2(5) . . . . ?
Ru3 C103 C102 C101 -62.3(3) . . . . ?
C104 C103 C102 Ru3 62.1(3) . . . . ?
C105 C101 C102 C103 0.1(4) . . . . ?
Ru3 C101 C102 C103 63.0(3) . . . . ?
C105 C101 C102 Ru3 -62.9(3) . . . . ?
C83 C78 C79 C80 -0.4(6) . . . . ?
N5 C78 C79 C80 174.2(4) . . . . ?
C22 C23 C24 C25 -0.5(6) . . . . ?
C102 C103 C104 C105 0.3(5) . . . . ?
Ru3 C103 C104 C105 62.4(3) . . . . ?
C102 C103 C104 Ru3 -62.0(3) . . . . ?
C66 C67 C68 C69 -0.1(7) . . . . ?
C64 C69 C68 C67 -0.2(7) . . . . ?
C31 C26 C27 C28 -0.1(6) . . . . ?
P1 C26 C27 C28 179.1(3) . . . . ?
C14 C19 C18 C17 2.5(7) . . . . ?
C69 C64 C65 C66 -0.2(6) . . . . ?
N3 C64 C65 C66 174.0(4) . . . . ?
C97 C92 C93 C94 -0.2(6) . . . . ?
N1 C92 C93 C94 174.0(4) . . . . ?
C102 C101 C105 C104 0.1(4) . . . . ?
Ru3 C101 C105 C104 -63.0(3) . . . . ?
C102 C101 C105 Ru3 63.1(3) . . . . ?
C103 C104 C105 C101 -0.3(5) . . . . ?
Ru3 C104 C105 C101 62.8(3) . . . . ?
C103 C104 C105 Ru3 -63.1(3) . . . . ?
C9 C4 C5 C6 0.2(7) . . . . ?
P2 C4 C5 C6 -178.5(4) . . . . ?
C92 C97 C96 C95 0.4(7) . . . . ?
C23 C24 C25 C20 0.0(6) . . . . ?
C21 C20 C25 C24 0.6(6) . . . . ?
P2 C20 C25 C24 -178.7(3) . . . . ?
C78 C83 C82 C81 -0.6(6) . . . . ?
C19 C18 C17 C16 -0.6(8) . . . . ?
C4 C9 C8 C7 -0.5(7) . . . . ?
C68 C67 C66 C65 0.3(7) . . . . ?
C64 C65 C66 C67 -0.1(7) . . . . ?
C9 C8 C7 C6 0.3(8) . . . . ?
C14 P1 C12 C11 -102.6(3) . . . . ?
C26 P1 C12 C11 148.8(3) . . . . ?
Ru3 P1 C12 C11 25.0(3) . . . . ?
C92 C93 C94 C95 -0.8(7) . . . . ?
C78 C79 C80 C81 -1.7(6) . . . . ?
C29 C30 C31 C26 0.2(7) . . . . ?
C27 C26 C31 C30 0.0(6) . . . . ?
P1 C26 C31 C30 -179.3(3) . . . . ?
C93 C94 C95 C96 1.6(7) . . . . ?
C97 C96 C95 C94 -1.4(7) . . . . ?
C79 C80 C81 C82 2.7(7) . . . . ?
C83 C82 C81 C80 -1.6(7) . . . . ?
P1 C12 C11 P2 -42.0(3) . . . . ?
C4 P2 C11 C12 -84.6(3) . . . . ?
C20 P2 C11 C12 171.2(3) . . . . ?
Ru3 P2 C11 C12 41.9(3) . . . . ?
C31 C30 C29 C28 -0.3(7) . . . . ?
C8 C7 C6 C5 0.1(8) . . . . ?
C4 C5 C6 C7 -0.4(8) . . . . ?
C18 C17 C16 C15 -0.7(10) . . . . ?
C30 C29 C28 C27 0.2(7) . . . . ?
C26 C27 C28 C29 0.0(7) . . . . ?
C19 C14 C15 C16 1.7(8) . . . . ?
P1 C14 C15 C16 -177.6(5) . . . . ?
C17 C16 C15 C14 0.1(10) . . . . ?
